data_8102724
loop_
_publ_author_name
'Hong Qiang'
'Yong Hou'
'Zhi-Yun Dong'
'Feng-Mei Nie'

_publ_section_title
;
 Crystal structure of
 [bis(diethylenetriamine-N1,N2,N3)]-(m-oxalato-O1,O2:O1',O2')-(dimethanol-O)dinickel(II)
 diperchlorate, [Ni2(C4H13N3)2(C2O4)(CH3OH)2](ClO4)2
;
_journal_issue 3
_journal_name_full 'Zeitschrift f\"ur Kristallographie - New Crystal Structures'
_journal_page_first 447
_journal_volume 225
_journal_year 2010
_chemical_formula_sum 'C12 H34 Cl2 N6 Ni2 O14'
_chemical_formula_weight 674.77
_space_group_IT_number 14
_symmetry_space_group_name_Hall '-P 2yn'
_symmetry_space_group_name_H-M 'P 1 21/n 1'
_atom_sites_solution_hydrogens geom
_atom_sites_solution_primary direct
_atom_sites_solution_secondary difmap
_audit_creation_method SHELXL-97
_cell_angle_alpha 90.00
_cell_angle_beta 98.6220(10)
_cell_angle_gamma 90.00
_cell_formula_units_Z 2
_cell_length_a 7.12390(10)
_cell_length_b 13.1635(2)
_cell_length_c 14.2200(2)
_cell_measurement_temperature 273(2)
_cell_volume 1318.42(3)
_computing_structure_refinement 'SHELXL-97 (Sheldrick, 1997)'
_computing_structure_solution 'SHELXS-97 (Sheldrick, 1990)'
_diffrn_ambient_temperature 273(2)
_diffrn_measured_fraction_theta_full 0.988
_diffrn_measured_fraction_theta_max 0.988
_diffrn_radiation_monochromator graphite
_diffrn_radiation_source 'fine-focus sealed tube'
_diffrn_radiation_type MoK\a
_diffrn_radiation_wavelength 0.71073
_diffrn_reflns_av_R_equivalents 0.0227
_diffrn_reflns_av_sigmaI/netI 0.0224
_diffrn_reflns_limit_h_max 9
_diffrn_reflns_limit_h_min -9
_diffrn_reflns_limit_k_max 17
_diffrn_reflns_limit_k_min -15
_diffrn_reflns_limit_l_max 18
_diffrn_reflns_limit_l_min -18
_diffrn_reflns_number 11888
_diffrn_reflns_theta_full 28.28
_diffrn_reflns_theta_max 28.28
_diffrn_reflns_theta_min 2.12
_exptl_absorpt_coefficient_mu 1.703
_exptl_crystal_density_diffrn 1.700
_exptl_crystal_density_method 'not measured'
_exptl_crystal_F_000 700
_refine_diff_density_max 1.253
_refine_diff_density_min -0.765
_refine_diff_density_rms 0.110
_refine_ls_extinction_method none
_refine_ls_goodness_of_fit_ref 1.188
_refine_ls_hydrogen_treatment mixed
_refine_ls_matrix_type full
_refine_ls_number_parameters 172
_refine_ls_number_reflns 3236
_refine_ls_number_restraints 0
_refine_ls_restrained_S_all 1.188
_refine_ls_R_factor_all 0.0687
_refine_ls_R_factor_gt 0.0589
_refine_ls_shift/su_max 3.170
_refine_ls_shift/su_mean 0.190
_refine_ls_structure_factor_coef Fsqd
_refine_ls_weighting_details 'calc w=1/[\s^2^(Fo^2^)+(0.0876P)^2^+1.4869P] where P=(Fo^2^+2Fc^2^)/3'
_refine_ls_weighting_scheme calc
_refine_ls_wR_factor_gt 0.1674
_refine_ls_wR_factor_ref 0.1753
_reflns_number_gt 2681
_reflns_number_total 3236
_reflns_threshold_expression >2sigma(I)
_cod_data_source_file 1267-3009.cff
_cod_data_source_block 0701
_cod_database_code 8102724

loop_
_symmetry_equiv_pos_as_xyz
'x, y, z'
'-x+1/2, y+1/2, -z+1/2'
'-x, -y, -z'
'x-1/2, -y-1/2, z-1/2'

loop_
_atom_site_label
_atom_site_type_symbol
_atom_site_fract_x
_atom_site_fract_y
_atom_site_fract_z
_atom_site_U_iso_or_equiv
_atom_site_adp_type
_atom_site_occupancy
_atom_site_symmetry_multiplicity
_atom_site_calc_flag
_atom_site_refinement_flags
_atom_site_disorder_assembly
_atom_site_disorder_group
Ni1 Ni 0.21896(6) 0.84338(3) 0.95537(3) 0.0367(2) Uani 1 1 d . . .
O1 O -0.0658(4) 0.8842(2) 0.9452(2) 0.0456(7) Uani 1 1 d . . .
O2 O 0.2460(4) 0.9877(2) 1.0169(3) 0.0494(7) Uani 1 1 d . . .
Cl1 Cl 0.10842(16) 0.90336(9) 0.30568(9) 0.0549(3) Uani 1 1 d . . .
C6 C 0.0902(5) 1.0300(3) 1.0210(3) 0.0399(8) Uani 1 1 d . . .
O3 O 0.2183(6) 0.9078(3) 0.8185(3) 0.0726(11) Uani 1 1 d . . .
C5 C 0.3751(10) 0.9176(6) 0.7689(5) 0.086(2) Uani 1 1 d . . .
H5A H 0.4697 0.9600 0.8047 0.130 Uiso 1 1 calc R . .
H5B H 0.3341 0.9479 0.7078 0.130 Uiso 1 1 calc R . .
H5C H 0.4279 0.8518 0.7605 0.130 Uiso 1 1 calc R . .
N1 N 0.2177(6) 0.7609(4) 1.0810(3) 0.0558(10) Uani 1 1 d . . .
C2 C 0.1007(9) 0.6703(4) 1.0564(5) 0.0710(15) Uani 1 1 d . . .
H2A H -0.0326 0.6887 1.0489 0.085 Uiso 1 1 calc R . .
H2B H 0.1248 0.6209 1.1074 0.085 Uiso 1 1 calc R . .
C4 C 0.5503(9) 0.8013(8) 1.0859(6) 0.106(3) Uani 1 1 d . . .
H4A H 0.6752 0.7705 1.0989 0.127 Uiso 1 1 calc R . .
H4B H 0.5547 0.8644 1.1214 0.127 Uiso 1 1 calc R . .
C3 C 0.4165(9) 0.7348(7) 1.1202(5) 0.099(2) Uani 1 1 d . . .
H3A H 0.4325 0.7386 1.1891 0.119 Uiso 1 1 calc R . .
H3B H 0.4422 0.6654 1.1029 0.119 Uiso 1 1 calc R . .
N3 N 0.5102(5) 0.8248(3) 0.9856(3) 0.0527(9) Uani 1 1 d . . .
H3C H 0.5485 0.7738 0.9508 0.063 Uiso 1 1 calc R . .
H3D H 0.5703 0.8821 0.9726 0.063 Uiso 1 1 calc R . .
N2 N 0.1387(5) 0.7039(3) 0.8929(3) 0.0496(8) Uani 1 1 d . . .
H2C H 0.0203 0.7086 0.8606 0.060 Uiso 1 1 calc R . .
H2D H 0.2175 0.6875 0.8513 0.060 Uiso 1 1 calc R . .
C1 C 0.1448(9) 0.6240(4) 0.9656(4) 0.0681(14) Uani 1 1 d . . .
H1A H 0.2698 0.5931 0.9763 0.082 Uiso 1 1 calc R . .
H1B H 0.0525 0.5716 0.9440 0.082 Uiso 1 1 calc R . .
O4 O -0.0471(12) 0.8796(8) 0.2407(7) 0.195(4) Uani 1 1 d . A .
O6 O 0.1950(18) 0.8096(9) 0.3120(9) 0.236(6) Uani 1 1 d . A .
O7 O 0.2284(17) 0.9654(9) 0.2740(7) 0.237(6) Uani 1 1 d . A .
O5 O 0.0911(17) 0.9148(10) 0.4000(9) 0.152(6) Uiso 0.669(19) 1 d P A 1
O5' O 0.019(3) 0.992(2) 0.3409(18) 0.162(11) Uiso 0.331(19) 1 d P A 2
H3 H 0.10(2) 0.963(15) 0.769(13) 0.47(8) Uiso 1 1 d . . .
H2 H 0.189(10) 0.805(6) 1.118(5) 0.09(2) Uiso 1 1 d . . .

loop_
_atom_site_aniso_label
_atom_site_aniso_U_11
_atom_site_aniso_U_22
_atom_site_aniso_U_33
_atom_site_aniso_U_23
_atom_site_aniso_U_13
_atom_site_aniso_U_12
Ni1 0.0300(3) 0.0322(3) 0.0489(3) -0.00009(19) 0.0087(2) 0.00080(16)
O1 0.0308(13) 0.0360(14) 0.0698(19) -0.0075(13) 0.0067(12) -0.0002(10)
O2 0.0290(13) 0.0357(14) 0.083(2) -0.0121(14) 0.0079(13) -0.0009(10)
Cl1 0.0527(6) 0.0526(6) 0.0599(6) 0.0067(5) 0.0098(5) -0.0006(5)
C6 0.0282(16) 0.0370(18) 0.055(2) -0.0008(17) 0.0072(15) -0.0028(14)
O3 0.072(2) 0.081(3) 0.070(2) 0.028(2) 0.0301(19) 0.019(2)
C5 0.095(5) 0.097(5) 0.078(4) 0.018(3) 0.047(4) 0.008(4)
N1 0.054(2) 0.066(3) 0.049(2) 0.0064(19) 0.0117(17) 0.0076(19)
C2 0.074(4) 0.057(3) 0.090(4) 0.022(3) 0.034(3) -0.002(2)
C4 0.054(3) 0.148(7) 0.105(5) 0.026(5) -0.022(3) -0.003(4)
C3 0.072(4) 0.140(7) 0.077(4) 0.040(4) -0.015(3) 0.004(4)
N3 0.0312(16) 0.0472(19) 0.080(3) -0.0059(18) 0.0105(17) 0.0020(14)
N2 0.050(2) 0.0424(19) 0.057(2) -0.0087(16) 0.0105(16) -0.0036(15)
C1 0.075(3) 0.039(2) 0.092(4) 0.005(2) 0.016(3) -0.008(2)
O4 0.126(6) 0.230(9) 0.201(8) -0.089(7) -0.069(6) 0.024(6)
O6 0.216(10) 0.204(9) 0.257(12) -0.048(9) -0.066(9) 0.134(9)
O7 0.280(12) 0.273(12) 0.169(8) 0.021(8) 0.069(8) -0.179(10)

loop_
_atom_type_symbol
_atom_type_description
_atom_type_scat_dispersion_real
_atom_type_scat_dispersion_imag
_atom_type_scat_source
C C 0.0033 0.0016 'International Tables Vol C Tables 4.2.6.8 and 6.1.1.4'
H H 0.0000 0.0000 'International Tables Vol C Tables 4.2.6.8 and 6.1.1.4'
N N 0.0061 0.0033 'International Tables Vol C Tables 4.2.6.8 and 6.1.1.4'
O O 0.0106 0.0060 'International Tables Vol C Tables 4.2.6.8 and 6.1.1.4'
Ni Ni 0.3393 1.1124 'International Tables Vol C Tables 4.2.6.8 and 6.1.1.4'
Cl Cl 0.1484 0.1585 'International Tables Vol C Tables 4.2.6.8 and 6.1.1.4'

loop_
_geom_angle_atom_site_label_1
_geom_angle_atom_site_label_2
_geom_angle_atom_site_label_3
_geom_angle
_geom_angle_site_symmetry_1
_geom_angle_site_symmetry_3
_geom_angle_publ_flag
N3 Ni1 N2 100.78(15) . . ?
N3 Ni1 O1 168.78(14) . . ?
N2 Ni1 O1 89.75(13) . . ?
N3 Ni1 O2 89.66(13) . . ?
N2 Ni1 O2 169.47(13) . . ?
O1 Ni1 O2 79.74(10) . . ?
N3 Ni1 N1 83.90(17) . . ?
N2 Ni1 N1 82.57(17) . . ?
O1 Ni1 N1 93.71(15) . . ?
O2 Ni1 N1 97.27(17) . . ?
N3 Ni1 O3 95.85(17) . . ?
N2 Ni1 O3 89.90(17) . . ?
O1 Ni1 O3 87.99(14) . . ?
O2 Ni1 O3 90.45(16) . . ?
N1 Ni1 O3 172.27(18) . . ?
C6 O1 Ni1 113.4(2) 3_577 . ?
C6 O2 Ni1 113.4(2) . . ?
O7 Cl1 O5 115.2(7) . . ?
O7 Cl1 O5' 87.8(11) . . ?
O5 Cl1 O5' 57.8(10) . . ?
O7 Cl1 O6 105.8(9) . . ?
O5 Cl1 O6 98.0(8) . . ?
O5' Cl1 O6 155.7(12) . . ?
O7 Cl1 O4 114.5(7) . . ?
O5 Cl1 O4 120.2(7) . . ?
O5' Cl1 O4 93.6(10) . . ?
O6 Cl1 O4 98.5(6) . . ?
O1 C6 O2 126.6(3) 3_577 . ?
O1 C6 C6 117.0(4) 3_577 3_577 ?
O2 C6 C6 116.4(4) . 3_577 ?
C5 O3 Ni1 126.9(4) . . ?
C5 O3 H3 100(8) . . ?
Ni1 O3 H3 132(9) . . ?
O3 C5 H5A 109.4 . . ?
O3 C5 H5B 109.4 . . ?
H5A C5 H5B 109.5 . . ?
O3 C5 H5C 109.6 . . ?
H5A C5 H5C 109.5 . . ?
H5B C5 H5C 109.5 . . ?
C2 N1 C3 112.2(5) . . ?
C2 N1 Ni1 107.0(3) . . ?
C3 N1 Ni1 108.4(4) . . ?
C2 N1 H2 122(5) . . ?
C3 N1 H2 104(5) . . ?
Ni1 N1 H2 102(5) . . ?
N1 C2 C1 110.5(4) . . ?
N1 C2 H2A 109.6 . . ?
C1 C2 H2A 109.6 . . ?
N1 C2 H2B 109.5 . . ?
C1 C2 H2B 109.5 . . ?
H2A C2 H2B 108.1 . . ?
C3 C4 N3 115.1(6) . . ?
C3 C4 H4A 108.5 . . ?
N3 C4 H4A 108.5 . . ?
C3 C4 H4B 108.5 . . ?
N3 C4 H4B 108.5 . . ?
H4A C4 H4B 107.5 . . ?
C4 C3 N1 112.1(6) . . ?
C4 C3 H3A 109.1 . . ?
N1 C3 H3A 109.1 . . ?
C4 C3 H3B 109.2 . . ?
N1 C3 H3B 109.2 . . ?
H3A C3 H3B 107.9 . . ?
C4 N3 Ni1 105.9(4) . . ?
C4 N3 H3C 110.6 . . ?
Ni1 N3 H3C 110.6 . . ?
C4 N3 H3D 110.5 . . ?
Ni1 N3 H3D 110.5 . . ?
H3C N3 H3D 108.7 . . ?
C1 N2 Ni1 110.7(3) . . ?
C1 N2 H2C 109.4 . . ?
Ni1 N2 H2C 109.5 . . ?
C1 N2 H2D 109.5 . . ?
Ni1 N2 H2D 109.5 . . ?
H2C N2 H2D 108.1 . . ?
N2 C1 C2 109.0(4) . . ?
N2 C1 H1A 109.8 . . ?
C2 C1 H1A 109.9 . . ?
N2 C1 H1B 109.9 . . ?
C2 C1 H1B 109.9 . . ?
H1A C1 H1B 108.3 . . ?
Cl1 O7 O5' 49.2(8) . . ?
Cl1 O5' O7 43.0(7) . . ?

loop_
_geom_bond_atom_site_label_1
_geom_bond_atom_site_label_2
_geom_bond_distance
_geom_bond_site_symmetry_2
_geom_bond_publ_flag
Ni1 N3 2.069(4) . ?
Ni1 N2 2.081(4) . ?
Ni1 O1 2.082(3) . ?
Ni1 O2 2.089(3) . ?
Ni1 N1 2.092(4) . ?
Ni1 O3 2.123(4) . ?
O1 C6 1.249(5) 3_577 ?
O2 C6 1.251(5) . ?
Cl1 O7 1.310(7) . ?
Cl1 O5 1.373(13) . ?
Cl1 O5' 1.45(3) . ?
Cl1 O6 1.377(9) . ?
Cl1 O4 1.368(7) . ?
C6 O1 1.249(5) 3_577 ?
C6 C6 1.550(7) 3_577 ?
O3 C5 1.413(7) . ?
O3 H3 1.23(18) . ?
C5 H5A 0.9600 . ?
C5 H5B 0.9600 . ?
C5 H5C 0.9600 . ?
N1 C2 1.467(7) . ?
N1 C3 1.483(8) . ?
N1 H2 0.83(8) . ?
C2 C1 1.503(9) . ?
C2 H2A 0.9700 . ?
C2 H2B 0.9700 . ?
C4 C3 1.433(11) . ?
C4 N3 1.446(9) . ?
C4 H4A 0.9700 . ?
C4 H4B 0.9700 . ?
C3 H3A 0.9700 . ?
C3 H3B 0.9700 . ?
N3 H3C 0.9000 . ?
N3 H3D 0.9000 . ?
N2 C1 1.471(7) . ?
N2 H2C 0.9000 . ?
N2 H2D 0.9000 . ?
C1 H1A 0.9700 . ?
C1 H1B 0.9700 . ?
O7 O5' 1.92(3) . ?

loop_
_geom_torsion_atom_site_label_1
_geom_torsion_atom_site_label_2
_geom_torsion_atom_site_label_3
_geom_torsion_atom_site_label_4
_geom_torsion
_geom_torsion_site_symmetry_1
_geom_torsion_site_symmetry_2
_geom_torsion_site_symmetry_3
_geom_torsion_site_symmetry_4
_geom_torsion_publ_flag
N3 Ni1 O1 C6 18.7(9) . . . 3_577 ?
N2 Ni1 O1 C6 178.5(3) . . . 3_577 ?
O2 Ni1 O1 C6 -0.7(3) . . . 3_577 ?
N1 Ni1 O1 C6 96.0(3) . . . 3_577 ?
O3 Ni1 O1 C6 -91.6(3) . . . 3_577 ?
N3 Ni1 O2 C6 -175.3(3) . . . . ?
N2 Ni1 O2 C6 -3.0(10) . . . . ?
O1 Ni1 O2 C6 1.0(3) . . . . ?
N1 Ni1 O2 C6 -91.5(3) . . . . ?
O3 Ni1 O2 C6 88.8(3) . . . . ?
Ni1 O2 C6 O1 179.4(3) . . . 3_577 ?
Ni1 O2 C6 C6 -1.0(6) . . . 3_577 ?
N3 Ni1 O3 C5 6.8(6) . . . . ?
N2 Ni1 O3 C5 -94.0(5) . . . . ?
O1 Ni1 O3 C5 176.2(5) . . . . ?
O2 Ni1 O3 C5 96.5(5) . . . . ?
N1 Ni1 O3 C5 -80.9(14) . . . . ?
N3 Ni1 N1 C2 -121.8(4) . . . . ?
N2 Ni1 N1 C2 -20.0(3) . . . . ?
O1 Ni1 N1 C2 69.2(3) . . . . ?
O2 Ni1 N1 C2 149.3(3) . . . . ?
O3 Ni1 N1 C2 -33.2(14) . . . . ?
N3 Ni1 N1 C3 -0.6(5) . . . . ?
N2 Ni1 N1 C3 101.2(5) . . . . ?
O1 Ni1 N1 C3 -169.6(5) . . . . ?
O2 Ni1 N1 C3 -89.4(5) . . . . ?
O3 Ni1 N1 C3 88.0(13) . . . . ?
C3 N1 C2 C1 -75.7(6) . . . . ?
Ni1 N1 C2 C1 43.1(5) . . . . ?
N3 C4 C3 N1 -42.7(11) . . . . ?
C2 N1 C3 C4 139.9(7) . . . . ?
Ni1 N1 C3 C4 22.0(9) . . . . ?
C3 C4 N3 Ni1 39.7(9) . . . . ?
N2 Ni1 N3 C4 -101.1(5) . . . . ?
O1 Ni1 N3 C4 58.3(9) . . . . ?
O2 Ni1 N3 C4 77.4(5) . . . . ?
N1 Ni1 N3 C4 -19.9(5) . . . . ?
O3 Ni1 N3 C4 167.8(5) . . . . ?
N3 Ni1 N2 C1 76.2(4) . . . . ?
O1 Ni1 N2 C1 -99.9(3) . . . . ?
O2 Ni1 N2 C1 -96.0(8) . . . . ?
N1 Ni1 N2 C1 -6.1(3) . . . . ?
O3 Ni1 N2 C1 172.1(4) . . . . ?
Ni1 N2 C1 C2 30.8(5) . . . . ?
N1 C2 C1 N2 -49.8(6) . . . . ?
O5 Cl1 O7 O5' -52.6(11) . . . . ?
O6 Cl1 O7 O5' -159.6(11) . . . . ?
O4 Cl1 O7 O5' 93.0(11) . . . . ?
O5 Cl1 O5' O7 121.9(10) . . . . ?
O6 Cl1 O5' O7 125(3) . . . . ?
O4 Cl1 O5' O7 -114.4(8) . . . . ?
